data_4069326
loop_
_publ_author_name
'Jothibasu, Ramasamy'
'Huynh, Han Vinh'

_publ_section_title
;
 Mixed Azido-N-Heterocyclic Carbene Complexes of Nickel(II) as a Template
 for New Organometallics Bearing Carbodiimido, Tetrazolato, and Abnormal
 Tetrazolin-5-ylidene Ligands
;
_journal_issue 8
_journal_name_full Organometallics
_journal_page_first 2505
_journal_paper_doi 10.1021/om900140e
_journal_volume 28
_journal_year 2009
_chemical_formula_sum 'C44 H54 N8 Ni'
_chemical_formula_weight 753.66
_chemical_name_systematic
; 
 ? 
;
_space_group_IT_number 14
_symmetry_cell_setting monoclinic
_symmetry_space_group_name_Hall '-P 2ybc'
_symmetry_space_group_name_H-M 'P 1 21/c 1'
_atom_sites_solution_hydrogens geom
_atom_sites_solution_primary direct
_atom_sites_solution_secondary difmap
_audit_creation_method SHELXL-97
_cell_angle_alpha 90.00
_cell_angle_beta 92.325(3)
_cell_angle_gamma 90.00
_cell_formula_units_Z 2
_cell_length_a 9.8734(14)
_cell_length_b 23.771(3)
_cell_length_c 8.6533(13)
_cell_measurement_reflns_used 4027
_cell_measurement_temperature 293(2)
_cell_measurement_theta_max 27.14
_cell_measurement_theta_min 2.24
_cell_volume 2029.3(5)
_computing_cell_refinement 'Bruker SMART'
_computing_data_collection 'Bruker SMART'
_computing_data_reduction 'Bruker SAINT'
_computing_molecular_graphics 'Bruker SHELXTL'
_computing_publication_material 'Bruker SHELXTL'
_computing_structure_refinement 'SHELXL-97 (Sheldrick, 1997)'
_computing_structure_solution 'SHELXS-97 (Sheldrick, 1990)'
_diffrn_ambient_temperature 293(2)
_diffrn_measured_fraction_theta_full 0.999
_diffrn_measured_fraction_theta_max 0.999
_diffrn_measurement_device_type 'CCD area detector'
_diffrn_measurement_method 'phi and omega scans'
_diffrn_radiation_monochromator graphite
_diffrn_radiation_source 'fine-focus sealed tube'
_diffrn_radiation_type MoK\a
_diffrn_radiation_wavelength 0.71073
_diffrn_reflns_av_R_equivalents 0.0401
_diffrn_reflns_av_sigmaI/netI 0.0502
_diffrn_reflns_limit_h_max 12
_diffrn_reflns_limit_h_min -12
_diffrn_reflns_limit_k_max 30
_diffrn_reflns_limit_k_min -21
_diffrn_reflns_limit_l_max 10
_diffrn_reflns_limit_l_min -11
_diffrn_reflns_number 14182
_diffrn_reflns_theta_full 27.50
_diffrn_reflns_theta_max 27.50
_diffrn_reflns_theta_min 1.71
_exptl_absorpt_coefficient_mu 0.519
_exptl_absorpt_correction_T_max 0.9033
_exptl_absorpt_correction_T_min 0.8038
_exptl_absorpt_correction_type multi-scan
_exptl_absorpt_process_details 'Sadabs, (Sheldrick 2001)'
_exptl_crystal_colour RED
_exptl_crystal_density_diffrn 1.233
_exptl_crystal_density_meas ?
_exptl_crystal_density_method 'not measured'
_exptl_crystal_description BLOCK
_exptl_crystal_F_000 804
_exptl_crystal_size_max 0.44
_exptl_crystal_size_mid 0.40
_exptl_crystal_size_min 0.20
_refine_diff_density_max 0.662
_refine_diff_density_min -0.283
_refine_diff_density_rms 0.056
_refine_ls_extinction_method none
_refine_ls_goodness_of_fit_ref 1.090
_refine_ls_hydrogen_treatment constr
_refine_ls_matrix_type full
_refine_ls_number_parameters 247
_refine_ls_number_reflns 4664
_refine_ls_number_restraints 0
_refine_ls_restrained_S_all 1.090
_refine_ls_R_factor_all 0.0627
_refine_ls_R_factor_gt 0.0501
_refine_ls_shift/su_max 0.000
_refine_ls_shift/su_mean 0.000
_refine_ls_structure_factor_coef Fsqd
_refine_ls_weighting_details 'calc w=1/[\s^2^(Fo^2^)+(0.0629P)^2^+0.3484P] where P=(Fo^2^+2Fc^2^)/3'
_refine_ls_weighting_scheme calc
_refine_ls_wR_factor_gt 0.1258
_refine_ls_wR_factor_ref 0.1318
_reflns_number_gt 3827
_reflns_number_total 4664
_reflns_threshold_expression >2sigma(I)
_cod_data_source_file om900140e_si_002.cif
_cod_data_source_block 8147a
_cod_depositor_comments
;
The following automatic conversions were performed:

'_symmetry_cell_setting' value 'Monoclinic' changed to 'monoclinic'
according to /home/saulius/struct/CIF-dictionaries/cif_core.dic
dictionary named 'cif_core.dic' version 2.4.2 from 2011-04-26.

Automatic conversion script
Id: cif_fix_values 1715 2011-07-08 13:25:40Z adriana 

The following automatic conversions were performed:

'_exptl_crystal_density_meas' value 'not measured' was changed to '?'
- the value is perceived as not measured.

Automatic conversion script
Id: cif_fix_values 3008 2015-01-20 13:52:24Z robertas 
;
_cod_original_sg_symbol_H-M P2(1)/c
_cod_database_code 4069326

loop_
_symmetry_equiv_pos_as_xyz
'x, y, z'
'-x, y+1/2, -z+1/2'
'-x, -y, -z'
'x, -y-1/2, z-1/2'

loop_
_atom_site_label
_atom_site_type_symbol
_atom_site_fract_x
_atom_site_fract_y
_atom_site_fract_z
_atom_site_U_iso_or_equiv
_atom_site_adp_type
_atom_site_occupancy
_atom_site_symmetry_multiplicity
_atom_site_calc_flag
_atom_site_refinement_flags
Ni1 Ni 0.0000 0.5000 0.0000 0.03515(13) Uani 1 2 d S
N1 N 0.08348(15) 0.56060(7) 0.2842(2) 0.0368(4) Uani 1 1 d .
N2 N -0.10294(15) 0.59440(7) 0.1796(2) 0.0375(4) Uani 1 1 d .
N3 N 0.13674(19) 0.54043(8) -0.0895(2) 0.0517(5) Uani 1 1 d .
N4 N 0.33150(18) 0.59152(8) -0.1738(3) 0.0506(5) Uani 1 1 d .
C1 C -0.00655(18) 0.55467(8) 0.1634(2) 0.0353(4) Uani 1 1 d .
C2 C 0.0452(2) 0.60477(8) 0.3801(3) 0.0384(4) Uani 1 1 d .
C3 C 0.1012(2) 0.62662(9) 0.5161(3) 0.0484(5) Uani 1 1 d .
H3 H 0.1822 0.6127 0.5594 0.058 Uiso 1 1 calc R
C4 C 0.0327(3) 0.66979(11) 0.5855(3) 0.0593(6) Uani 1 1 d .
H4 H 0.0684 0.6853 0.6769 0.071 Uiso 1 1 calc R
C5 C -0.0886(3) 0.69048(10) 0.5213(3) 0.0607(7) Uani 1 1 d .
H5 H -0.1333 0.7190 0.5722 0.073 Uiso 1 1 calc R
C6 C -0.1445(2) 0.66984(9) 0.3842(3) 0.0522(6) Uani 1 1 d .
H6 H -0.2248 0.6844 0.3406 0.063 Uiso 1 1 calc R
C7 C -0.0755(2) 0.62612(8) 0.3133(3) 0.0393(5) Uani 1 1 d .
C8 C 0.20188(19) 0.52306(10) 0.3101(3) 0.0421(5) Uani 1 1 d .
H8 H 0.1970 0.4946 0.2281 0.051 Uiso 1 1 calc R
C9 C 0.3341(2) 0.55498(13) 0.2933(4) 0.0676(8) Uani 1 1 d .
H9A H 0.3349 0.5718 0.1925 0.101 Uiso 1 1 calc R
H9B H 0.4090 0.5294 0.3060 0.101 Uiso 1 1 calc R
H9C H 0.3418 0.5838 0.3708 0.101 Uiso 1 1 calc R
C10 C 0.1947(3) 0.49194(11) 0.4628(3) 0.0606(7) Uani 1 1 d .
H10A H 0.1952 0.5186 0.5462 0.091 Uiso 1 1 calc R
H10B H 0.2716 0.4674 0.4758 0.091 Uiso 1 1 calc R
H10C H 0.1129 0.4701 0.4630 0.091 Uiso 1 1 calc R
C11 C -0.2197(2) 0.60114(9) 0.0683(3) 0.0455(5) Uani 1 1 d .
H11 H -0.2056 0.5750 -0.0172 0.055 Uiso 1 1 calc R
C12 C -0.3517(2) 0.58420(11) 0.1403(4) 0.0607(7) Uani 1 1 d .
H12A H -0.3448 0.5461 0.1767 0.091 Uiso 1 1 calc R
H12B H -0.4249 0.5871 0.0641 0.091 Uiso 1 1 calc R
H12C H -0.3688 0.6087 0.2255 0.091 Uiso 1 1 calc R
C13 C -0.2234(3) 0.65997(11) -0.0001(4) 0.0633(7) Uani 1 1 d .
H13A H -0.2364 0.6869 0.0806 0.095 Uiso 1 1 calc R
H13B H -0.2967 0.6626 -0.0760 0.095 Uiso 1 1 calc R
H13C H -0.1393 0.6675 -0.0480 0.095 Uiso 1 1 calc R
C14 C 0.2270(2) 0.56797(9) -0.1235(3) 0.0415(5) Uani 1 1 d .
C15 C 0.36415(19) 0.64895(9) -0.1758(3) 0.0404(5) Uani 1 1 d .
C16 C 0.4744(2) 0.66300(10) -0.2677(3) 0.0459(5) Uani 1 1 d .
C17 C 0.5119(2) 0.71926(11) -0.2806(3) 0.0581(7) Uani 1 1 d .
H17 H 0.5844 0.7287 -0.3408 0.070 Uiso 1 1 calc R
C18 C 0.4445(3) 0.76081(11) -0.2066(4) 0.0646(8) Uani 1 1 d .
H18 H 0.4701 0.7982 -0.2178 0.077 Uiso 1 1 calc R
C19 C 0.3374(2) 0.74689(10) -0.1146(3) 0.0578(6) Uani 1 1 d .
H19 H 0.2921 0.7753 -0.0639 0.069 Uiso 1 1 calc R
C20 C 0.2965(2) 0.69126(9) -0.0967(3) 0.0463(5) Uani 1 1 d .
C21 C 0.5510(3) 0.61751(12) -0.3484(4) 0.0668(8) Uani 1 1 d .
H21A H 0.6259 0.6339 -0.3996 0.100 Uiso 1 1 calc R
H21B H 0.4916 0.5992 -0.4233 0.100 Uiso 1 1 calc R
H21C H 0.5842 0.5904 -0.2738 0.100 Uiso 1 1 calc R
C22 C 0.1840(3) 0.67845(11) 0.0113(4) 0.0606(7) Uani 1 1 d .
H22A H 0.1498 0.7130 0.0522 0.091 Uiso 1 1 calc R
H22B H 0.2185 0.6553 0.0948 0.091 Uiso 1 1 calc R
H22C H 0.1121 0.6590 -0.0443 0.091 Uiso 1 1 calc R

loop_
_atom_site_aniso_label
_atom_site_aniso_U_11
_atom_site_aniso_U_22
_atom_site_aniso_U_33
_atom_site_aniso_U_23
_atom_site_aniso_U_13
_atom_site_aniso_U_12
Ni1 0.02816(19) 0.0326(2) 0.0452(2) -0.00139(14) 0.00787(14) -0.00487(13)
N1 0.0280(8) 0.0354(9) 0.0475(10) 0.0017(7) 0.0061(7) -0.0021(6)
N2 0.0282(8) 0.0355(9) 0.0490(11) -0.0005(7) 0.0038(7) -0.0012(6)
N3 0.0480(10) 0.0452(11) 0.0638(13) -0.0115(9) 0.0244(9) -0.0141(8)
N4 0.0402(10) 0.0418(10) 0.0710(14) -0.0021(9) 0.0181(9) -0.0096(8)
C1 0.0268(9) 0.0322(9) 0.0475(12) 0.0012(8) 0.0094(8) -0.0051(7)
C2 0.0352(10) 0.0335(10) 0.0468(12) 0.0014(8) 0.0061(9) -0.0052(8)
C3 0.0479(12) 0.0444(12) 0.0527(14) 0.0014(10) -0.0002(10) -0.0050(10)
C4 0.0722(17) 0.0521(14) 0.0535(16) -0.0116(12) 0.0017(13) -0.0068(12)
C5 0.0707(17) 0.0440(13) 0.0682(18) -0.0143(12) 0.0131(14) 0.0050(12)
C6 0.0481(12) 0.0400(12) 0.0690(16) -0.0043(11) 0.0094(11) 0.0042(10)
C7 0.0375(10) 0.0330(10) 0.0480(12) 0.0013(9) 0.0077(9) -0.0049(8)
C8 0.0296(9) 0.0446(11) 0.0525(13) 0.0031(10) 0.0050(9) 0.0030(8)
C9 0.0292(11) 0.088(2) 0.086(2) 0.0188(16) 0.0043(12) -0.0050(12)
C10 0.0559(15) 0.0576(15) 0.0695(18) 0.0220(12) 0.0181(13) 0.0177(11)
C11 0.0311(10) 0.0453(12) 0.0596(15) -0.0038(10) -0.0027(9) -0.0012(9)
C12 0.0338(11) 0.0616(16) 0.087(2) 0.0002(14) 0.0029(12) -0.0056(10)
C13 0.0493(13) 0.0582(16) 0.081(2) 0.0152(14) -0.0107(13) 0.0005(11)
C14 0.0429(11) 0.0391(11) 0.0430(12) -0.0054(9) 0.0067(9) -0.0038(9)
C15 0.0315(9) 0.0435(11) 0.0458(12) 0.0053(9) -0.0034(8) -0.0064(8)
C16 0.0327(10) 0.0550(13) 0.0497(13) 0.0053(10) 0.0001(9) -0.0100(9)
C17 0.0444(12) 0.0622(16) 0.0676(18) 0.0186(13) 0.0012(12) -0.0159(11)
C18 0.0599(15) 0.0456(14) 0.088(2) 0.0178(13) -0.0041(15) -0.0150(12)
C19 0.0529(14) 0.0420(13) 0.0779(19) 0.0023(12) -0.0038(13) -0.0025(10)
C20 0.0383(11) 0.0446(12) 0.0556(14) 0.0004(10) -0.0016(10) -0.0042(9)
C21 0.0495(14) 0.0786(19) 0.074(2) -0.0104(14) 0.0230(13) -0.0170(13)
C22 0.0563(14) 0.0501(14) 0.0771(19) -0.0076(12) 0.0213(13) -0.0010(11)

loop_
_atom_type_symbol
_atom_type_description
_atom_type_scat_dispersion_real
_atom_type_scat_dispersion_imag
_atom_type_scat_source
C C 0.0033 0.0016 'International Tables Vol C Tables 4.2.6.8 and 6.1.1.4'
H H 0.0000 0.0000 'International Tables Vol C Tables 4.2.6.8 and 6.1.1.4'
N N 0.0061 0.0033 'International Tables Vol C Tables 4.2.6.8 and 6.1.1.4'
Ni Ni 0.3393 1.1124 'International Tables Vol C Tables 4.2.6.8 and 6.1.1.4'

loop_
_geom_angle_atom_site_label_1
_geom_angle_atom_site_label_2
_geom_angle_atom_site_label_3
_geom_angle
_geom_angle_site_symmetry_1
_geom_angle_site_symmetry_3
N3 Ni1 N3 180.0 . 3_565
N3 Ni1 C1 90.20(8) . .
N3 Ni1 C1 89.80(8) 3_565 .
N3 Ni1 C1 89.80(8) . 3_565
N3 Ni1 C1 90.19(8) 3_565 3_565
C1 Ni1 C1 180.0 . 3_565
C1 N1 C2 110.60(16) . .
C1 N1 C8 122.99(17) . .
C2 N1 C8 126.37(18) . .
C1 N2 C7 110.43(17) . .
C1 N2 C11 122.72(18) . .
C7 N2 C11 126.85(17) . .
C14 N3 Ni1 170.0(2) . .
C14 N4 C15 128.70(19) . .
N1 C1 N2 106.86(17) . .
N1 C1 Ni1 126.75(14) . .
N2 C1 Ni1 126.38(15) . .
C3 C2 C7 121.4(2) . .
C3 C2 N1 132.8(2) . .
C7 C2 N1 105.86(18) . .
C4 C3 C2 117.7(2) . .
C3 C4 C5 121.3(2) . .
C6 C5 C4 121.8(2) . .
C5 C6 C7 117.2(2) . .
C6 C7 N2 133.0(2) . .
C6 C7 C2 120.7(2) . .
N2 C7 C2 106.24(17) . .
N1 C8 C10 111.17(17) . .
N1 C8 C9 111.10(19) . .
C10 C8 C9 113.4(2) . .
N2 C11 C13 111.02(18) . .
N2 C11 C12 111.2(2) . .
C13 C11 C12 113.3(2) . .
N3 C14 N4 170.8(2) . .
C20 C15 N4 125.32(19) . .
C20 C15 C16 119.9(2) . .
N4 C15 C16 114.8(2) . .
C17 C16 C15 119.0(2) . .
C17 C16 C21 120.8(2) . .
C15 C16 C21 120.2(2) . .
C18 C17 C16 121.4(2) . .
C17 C18 C19 119.6(2) . .
C18 C19 C20 121.4(2) . .
C19 C20 C15 118.8(2) . .
C19 C20 C22 118.9(2) . .
C15 C20 C22 122.3(2) . .

loop_
_geom_bond_atom_site_label_1
_geom_bond_atom_site_label_2
_geom_bond_distance
_geom_bond_site_symmetry_2
Ni1 N3 1.8522(17) .
Ni1 N3 1.8522(17) 3_565
Ni1 C1 1.923(2) .
Ni1 C1 1.923(2) 3_565
N1 C1 1.352(3) .
N1 C2 1.400(3) .
N1 C8 1.481(3) .
N2 C1 1.352(2) .
N2 C7 1.398(3) .
N2 C11 1.481(3) .
N3 C14 1.154(3) .
N4 C14 1.266(3) .
N4 C15 1.403(3) .
C2 C3 1.381(3) .
C2 C7 1.398(3) .
C3 C4 1.380(3) .
C4 C5 1.390(4) .
C5 C6 1.378(4) .
C6 C7 1.398(3) .
C8 C10 1.518(3) .
C8 C9 1.522(3) .
C11 C13 1.518(3) .
C11 C12 1.522(3) .
C15 C20 1.401(3) .
C15 C16 1.414(3) .
C16 C17 1.393(3) .
C16 C21 1.507(3) .
C17 C18 1.365(4) .
C18 C19 1.389(4) .
C19 C20 1.393(3) .
C20 C22 1.512(3) .
